data_7245629
loop_
_publ_author_name
'Grossenbacher, Philipp'
'Essers, Maria C.'
'Moser, Jo\"el'
'Singer, Simon A.'
'H\"ausler, Stephanie'
'Stieger, Bruno'
'Rougier, Jean-S\'ebastien'
'Lochner, Martin'

_publ_section_title
;
 Bioorthogonal site-selective conjugation of fluorescent dyes to
 antibodies: method and potential applications
;
_journal_issue 44
_journal_name_full 'RSC Advances'
_journal_page_first 28306
_journal_page_last 28317
_journal_paper_doi 10.1039/D2RA05580E
_journal_volume 12
_journal_year 2022
_chemical_absolute_configuration ad
_chemical_formula_moiety 'C14 H19 N3 O5 S'
_chemical_formula_sum 'C14 H19 N3 O5 S'
_chemical_formula_weight 341.38
_chemical_name_common Biotin-NHS
_chemical_name_systematic
'2,5-dioxopyrrolidin-1-yl 5-((3aS,4S,6aR)-2-oxohexahydro-1H-thieno[3,4-d]imidazol-4-yl)pentanoate'
_space_group_IT_number 4
_space_group_name_Hall 'P 2yb'
_space_group_name_H-M_alt 'P 1 21 1'
_symmetry_cell_setting monoclinic
_symmetry_Int_Tables_number 4
_symmetry_space_group_name_Hall 'P 2yb'
_symmetry_space_group_name_H-M 'P 1 21 1'
_atom_sites_solution_hydrogens mixed
_atom_sites_solution_primary dual
_audit_creation_date 2022-06-06T20:11:31-00:00
_audit_update_record
;
2022-06-07 deposited with the CCDC.	2022-09-27 downloaded from the CCDC.
;
_cell_angle_alpha 90
_cell_angle_beta 91.9565(8)
_cell_angle_gamma 90
_cell_formula_units_Z 2
_cell_length_a 5.16670(4)
_cell_length_b 7.62474(6)
_cell_length_c 20.29901(17)
_cell_measurement_reflns_used 26371
_cell_measurement_temperature 173.00(10)
_cell_measurement_theta_max 79.792
_cell_measurement_theta_min 2.178
_cell_volume 799.208(11)
_computing_cell_refinement 'CrysAlisPro 1.171.41.117a (Rigaku OD, 2021)'
_computing_data_collection 'CrysAlisPro 1.171.41.117a (Rigaku OD, 2021)'
_computing_data_reduction 'CrysAlisPro 1.171.41.117a (Rigaku OD, 2021)'
_computing_molecular_graphics 'Olex2 1.3 (Dolomanov et al., 2009)'
_computing_publication_material 'Olex2 1.3 (Dolomanov et al., 2009)'
_computing_structure_refinement 'SHELXL 2018/3 (Sheldrick, 2015)'
_computing_structure_solution 'SHELXT 2018/2 (Sheldrick, 2018)'
_diffrn_ambient_environment N~2~
_diffrn_ambient_temperature 173.00(10)
_diffrn_detector 'Hybrid Pixel Array Detector'
_diffrn_detector_area_resol_mean 10
_diffrn_detector_type HyPix
_diffrn_measured_fraction_theta_full 1
_diffrn_measured_fraction_theta_max 0.999
_diffrn_measurement_details
;
        List of Runs (angles in degrees, time in seconds):
  # Type    Start    End  Width  t~exp~   \w     \q     \k     \f   Frames
#--------------------------------------------------------------------------
  1  \w    -39.00  50.00   0.50    0.20    --  -23.00  59.00  17.00  178
  2  \w    -94.00  -7.00   0.50    0.20    --  -23.00 -59.00-122.00  174
  3  \w    -23.00  64.00   0.50    0.20    --   47.92 -59.00-122.00  174
  4  \w     32.00 120.00   0.50    0.20    --   47.92  59.00  17.00  176
  5  \w     98.00 177.00   0.50    1.25    --  113.25  59.00  17.00  158
  6  \w    -95.00   0.00   0.50    0.20    --  -23.00 -77.00  60.00  190
  7  \w    -70.00 -12.00   0.50    0.20    --  -23.00 125.00  60.00  116
  8  \w    -70.00 -12.00   0.50    0.20    --  -23.00 125.00 120.00  116
  9  \w      9.00  42.00   0.50    0.20    --   38.00  91.00  57.42   66
 10  \w     25.00 121.00   0.50    0.20    --   47.92  77.00-150.00  192
 11  \w     -1.00  81.00   0.50    0.20    --   47.92 -99.00  90.00  164
 12  \w     32.00 126.00   0.50    0.20    --   54.00  76.00 158.38  188
 13  \w     32.00 126.00   0.50    0.20    --   54.00  76.00 -75.77  188
 14  \w     35.00 131.00   0.50    0.20    --   58.00  77.00 -31.53  192
 15  \w     40.00 135.00   0.50    0.20    --   62.00  75.00-169.79  190
 16  \w     40.00 135.00   0.50    0.20    --   62.00  76.00  -1.96  190
 17  \w     39.00 135.00   0.50    0.20    --   62.00  77.00 107.23  192
 18  \w     39.00 135.00   0.50    0.20    --   62.00  77.00  46.82  192
 19  \w     39.00 135.00   0.50    0.20    --   62.00  77.00-150.36  192
 20  \w     40.00 135.00   0.50    0.20    --   62.00  75.00 -72.71  190
 21  \w     44.00 139.00   0.50    0.20    --   66.00  76.00 151.70  190
 22  \w     44.00 139.00   0.50    0.20    --   66.00  75.00  65.99  190
 23  \w     48.00 143.00   0.50    0.20    --   70.00  75.00-132.36  190
 24  \w     55.00 143.00   0.50    0.20    --   70.00  56.00-177.14  176
 25  \w     58.00 151.00   0.50    0.20    --   78.00  70.00-130.22  186
 26  \w     71.00 162.00   0.50    1.25    --   90.00  68.00  94.53  182
 27  \w     97.00 177.00   0.50    1.25    --  113.25  61.00 -60.00  160
 28  \w     97.00 177.00   0.50    1.25    --  113.25  61.00 150.00  160
 29  \w     97.00 177.00   0.50    1.25    --  113.25  61.00   0.00  160
 30  \w     97.00 177.00   0.50    1.25    --  113.25  61.00 -30.00  160
 31  \w     42.00 106.00   0.50    1.25    --  113.25 -94.00  90.00  128
 32  \w     97.00 177.00   0.50    1.25    --  113.25  61.00-180.00  160
 33  \w     91.00 177.00   0.50    1.25    --  113.25  77.00 -30.00  172
 34  \w     97.00 177.00   0.50    1.25    --  113.25  61.00-120.00  160
 35  \w     42.00  68.00   0.50    1.25    --  113.25 -61.00-120.00   52
 36  \w     91.00 177.00   0.50    1.25    --  113.25  77.00  90.00  172
 37  \w     91.00 177.00   0.50    1.25    --  113.25  77.00-150.00  172
 38  \w     42.00 106.00   0.50    1.25    --  113.25 -94.00 -90.00  128
 39  \w     91.00 177.00   0.50    1.25    --  113.25  77.00  30.00  172
 40  \w     42.00 106.00   0.50    1.25    --  113.25 -94.00 -30.00  128
 41  \w     97.00 177.00   0.50    1.25    --  113.25  61.00 -90.00  160
 42  \w     97.00 177.00   0.50    1.25    --  113.25  61.00  90.00  160
 43  \w     91.00 177.00   0.50    1.25    --  113.25  77.00-120.00  172
 44  \w     91.00 177.00   0.50    1.25    --  113.25  77.00 120.00  172
 45  \w    101.00 177.00   0.50    1.25    --  113.25  45.00 -60.00  152
 46  \w     97.00 177.00   0.50    1.25    --  113.25  61.00-150.00  160
 47  \w     97.00 177.00   0.50    1.25    --  113.25  61.00  30.00  160
 48  \w     42.00 106.00   0.50    1.25    --  113.25 -94.00-150.00  128
 49  \w     42.00 102.00   0.50    1.25    --  113.25 -77.00  30.00  120
 50  \w     42.00  68.00   0.50    1.25    --  113.25 -61.00  90.00   52
 51  \w     42.00 106.00   0.50    1.25    --  113.25 -94.00  60.00  128
 52  \w     42.00 106.00   0.50    1.25    --  113.25 -94.00 150.00  128
 53  \w     91.00 177.00   0.50    1.25    --  113.25  77.00   0.00  172
 54  \w     42.00 106.00   0.50    1.25    --  113.25 -94.00 120.00  128
 55  \w     97.00 177.00   0.50    1.25    --  113.25  61.00 120.00  160
 56  \w     42.00 102.00   0.50    1.25    --  113.25 -77.00-180.00  120
 57  \w     97.00 177.00   0.50    1.25    --  113.25  61.00  60.00  160
 58  \w     91.00 177.00   0.50    1.25    --  113.25  77.00 150.00  172
 59  \w     42.00 102.00   0.50    1.25    --  113.25 -77.00 -30.00  120
 60  \w     42.00 102.00   0.50    1.25    --  113.25 -77.00-120.00  120
 61  \w     42.00 102.00   0.50    1.25    --  113.25 -77.00  60.00  120
 62  \w     91.00 177.00   0.50    1.25    --  113.25  77.00-180.00  172
 63  \w     42.00  68.00   0.50    1.25    --  113.25 -61.00 150.00   52
 64  \w     42.00  68.00   0.50    1.25    --  113.25 -61.00 120.00   52
 65  \w     42.00 106.00   0.50    1.25    --  113.25 -94.00 -60.00  128
 66  \w     42.00 106.00   0.50    1.25    --  113.25 -94.00   0.00  128
 67  \w     25.00 121.00   0.50    0.20    --   47.92  77.00 -30.00  192
 68  \w     27.00 122.00   0.50    0.20    --   50.00  77.00 143.38  190
 69  \w     31.00 126.00   0.50    0.20    --   54.00  77.00  47.29  190
 70  \w     32.00 126.00   0.50    0.20    --   54.00  76.00  96.18  188
 71  \w     44.00 115.00   0.50    0.20    --   62.00  66.00 -28.76  142
 72  \w     45.00 139.00   0.50    0.20    --   66.00  72.00 -34.13  188
 73  \w     58.00 142.00   0.50    0.20    --   70.00  42.00 108.41  168
;
_diffrn_measurement_device 'four-circle diffractometer'
_diffrn_measurement_device_type 'XtaLAB Synergy, Dualflex, HyPix'
_diffrn_measurement_method '\w scans'
_diffrn_orient_matrix_type 'CrysAlisPro convention (1999,Acta A55,543-557)'
_diffrn_orient_matrix_UB_11 -0.2271555
_diffrn_orient_matrix_UB_12 0.0936967
_diffrn_orient_matrix_UB_13 0.0324073
_diffrn_orient_matrix_UB_21 0.0471026
_diffrn_orient_matrix_UB_22 0.1637106
_diffrn_orient_matrix_UB_23 -0.04238
_diffrn_orient_matrix_UB_31 -0.1878063
_diffrn_orient_matrix_UB_32 -0.0723315
_diffrn_orient_matrix_UB_33 -0.0540082
_diffrn_radiation_monochromator mirror
_diffrn_radiation_probe x-ray
_diffrn_radiation_type 'Cu K\a'
_diffrn_radiation_wavelength 1.54184
_diffrn_reflns_av_R_equivalents 0.0497
_diffrn_reflns_av_unetI/netI 0.0538
_diffrn_reflns_Laue_measured_fraction_full 1
_diffrn_reflns_Laue_measured_fraction_max 0.999
_diffrn_reflns_limit_h_max 6
_diffrn_reflns_limit_h_min -6
_diffrn_reflns_limit_k_max 9
_diffrn_reflns_limit_k_min -9
_diffrn_reflns_limit_l_max 25
_diffrn_reflns_limit_l_min -25
_diffrn_reflns_number 31548
_diffrn_reflns_point_group_measured_fraction_full 1
_diffrn_reflns_point_group_measured_fraction_max 0.995
_diffrn_reflns_theta_full 67.684
_diffrn_reflns_theta_max 77.681
_diffrn_reflns_theta_min 2.178
_diffrn_source 'micro-focus sealed X-ray tube'
_diffrn_source_type 'PhotonJet (Cu) X-ray Source'
_exptl_absorpt_coefficient_mu 2.072
_exptl_absorpt_correction_T_max 1
_exptl_absorpt_correction_T_min 0.87592
_exptl_absorpt_correction_type multi-scan
_exptl_absorpt_process_details
;
        CrysAlisPro 1.171.41.117a (Rigaku Oxford Diffraction, 2021)
        Empirical absorption correction using spherical harmonics,
        implemented in SCALE3 ABSPACK scaling algorithm.
;
_exptl_crystal_colour 'light colourless'
_exptl_crystal_density_diffrn 1.419
_exptl_crystal_description plate
_exptl_crystal_F_000 360
_exptl_crystal_recrystallization_method 'Re-crystallisation from solvent: dichloromethane/methanol'
_exptl_crystal_size_max 0.215
_exptl_crystal_size_mid 0.094
_exptl_crystal_size_min 0.033
_refine_diff_density_max 0.176
_refine_diff_density_min -0.152
_refine_diff_density_rms 0.032
_refine_ls_abs_structure_details
;
 Flack x determined using 1513 quotients [(I+)-(I-)]/[(I+)+(I-)]
 (Parsons, Flack and Wagner, Acta Cryst. B69 (2013) 249-259).
;
_refine_ls_abs_structure_Flack -0.004(11)
_refine_ls_extinction_coef 0.0029(8)
_refine_ls_extinction_expression Fc^*^=kFc[1+0.001xFc^2^\l^3^/sin(2\q)]^-1/4^
_refine_ls_extinction_method 'SHELXL-2018/3 (Sheldrick 2018)'
_refine_ls_goodness_of_fit_ref 1.059
_refine_ls_hydrogen_treatment mixed
_refine_ls_matrix_type full
_refine_ls_number_parameters 217
_refine_ls_number_reflns 3405
_refine_ls_number_restraints 1
_refine_ls_restrained_S_all 1.059
_refine_ls_R_factor_all 0.0277
_refine_ls_R_factor_gt 0.0273
_refine_ls_shift/su_max 0.001
_refine_ls_shift/su_mean 0
_refine_ls_structure_factor_coef Fsqd
_refine_ls_weighting_details 'w=1/[\s^2^(Fo^2^)+(0.0439P)^2^+0.1359P] where P=(Fo^2^+2Fc^2^)/3'
_refine_ls_weighting_scheme calc
_refine_ls_wR_factor_gt 0.0734
_refine_ls_wR_factor_ref 0.0737
_reflns_Friedel_coverage 0.849
_reflns_Friedel_fraction_full 0.999
_reflns_Friedel_fraction_max 0.99
_reflns_number_gt 3357
_reflns_number_total 3405
_reflns_threshold_expression 'I > 2\s(I)'
_cod_data_source_file d2ra05580e3.cif
_cod_data_source_block 22ML008_PG01-080-02-02
_cod_database_code 7245629
_shelx_estimated_absorpt_t_min 0.678
_shelx_estimated_absorpt_t_max 0.938
_oxdiff_exptl_absorpt_empirical_details
;
        Empirical correction (ABSPACK) includes:
        - Absorption correction using spherical harmonics
        - Frame scaling
;
_oxdiff_exptl_absorpt_empirical_full_max 2.029
_oxdiff_exptl_absorpt_empirical_full_min 0.77
_shelx_shelxl_version_number 2018/3
_olex2_refinement_description
;
        1. Fixed Uiso
 At 1.2 times of:
  All C(H) groups, All C(H,H) groups
        2.a Ternary CH refined with riding coordinates:
 C3(H3), C2(H2A), C5(H5)
        2.b Secondary CH2 refined with riding coordinates:
 C7(H7A,H7B), C8(H8A,H8B), C13(H13A,H13B), C9(H9A,H9B), C6(H6A,H6B), C4(H4A,
 H4B), C12(H12A,H12B)
;

loop_
_symmetry_equiv_pos_as_xyz
'x, y, z'
'-x, y+1/2, -z'

loop_
_atom_site_label
_atom_site_type_symbol
_atom_site_fract_x
_atom_site_fract_y
_atom_site_fract_z
_atom_site_U_iso_or_equiv
_atom_site_adp_type
_atom_site_occupancy
_atom_site_site_symmetry_order
_atom_site_calc_flag
_atom_site_refinement_flags_posn
_atom_site_refinement_flags_adp
_atom_site_refinement_flags_occupancy
_atom_site_disorder_assembly
_atom_site_disorder_group
S1 S 0.37475(11) -0.02228(6) 0.69266(3) 0.03534(15) Uani 1 1 d . . . . .
O3 O 0.7974(3) 0.8189(2) 0.89223(7) 0.0328(3) Uani 1 1 d . . . . .
O1 O 0.5425(3) 0.0385(2) 0.47756(8) 0.0363(4) Uani 1 1 d . . . . .
N2 N 0.2706(4) 0.1796(2) 0.54830(8) 0.0303(4) Uani 1 1 d . . . . .
O4 O 0.9121(4) 1.1457(3) 0.83455(9) 0.0477(4) Uani 1 1 d . . . . .
O5 O 1.1547(4) 0.7547(3) 0.99426(10) 0.0513(5) Uani 1 1 d . . . . .
O2 O 1.0668(3) 0.7181(3) 0.81513(10) 0.0483(5) Uani 1 1 d . . . . .
N3 N 1.0003(3) 0.9297(2) 0.91040(9) 0.0303(4) Uani 1 1 d . . . . .
N1 N 0.2316(4) -0.1054(2) 0.53645(10) 0.0350(4) Uani 1 1 d . . . . .
C1 C 0.3646(4) 0.0374(3) 0.51778(10) 0.0296(4) Uani 1 1 d . . . . .
C3 C 0.0525(4) -0.0671(3) 0.58841(10) 0.0291(4) Uani 1 1 d . . . . .
H3 H -0.129244 -0.096733 0.573976 0.035 Uiso 1 1 calc R U . . .
C2 C 0.0855(4) 0.1355(3) 0.59793(9) 0.0273(4) Uani 1 1 d . . . . .
H2A H -0.082633 0.197436 0.588975 0.033 Uiso 1 1 calc R U . . .
C5 C 0.1873(4) 0.1714(3) 0.66874(9) 0.0266(4) Uani 1 1 d . . . . .
H5 H 0.035377 0.179206 0.697815 0.032 Uiso 1 1 calc R U . . .
C10 C 0.8660(4) 0.7043(3) 0.84139(11) 0.0326(4) Uani 1 1 d . . . . .
C7 C 0.4246(4) 0.3743(3) 0.74923(10) 0.0309(4) Uani 1 1 d . . . . .
H7A H 0.267129 0.398215 0.774173 0.037 Uiso 1 1 calc R U . . .
H7B H 0.508077 0.268162 0.768323 0.037 Uiso 1 1 calc R U . . .
C14 C 1.1674(4) 0.8875(3) 0.96253(10) 0.0320(4) Uani 1 1 d . . . . .
C8 C 0.6093(5) 0.5282(3) 0.75772(11) 0.0337(4) Uani 1 1 d . . . . .
H8A H 0.535357 0.631925 0.734533 0.04 Uiso 1 1 calc R U . . .
H8B H 0.775908 0.499247 0.737642 0.04 Uiso 1 1 calc R U . . .
C13 C 1.3514(4) 1.0387(3) 0.96975(11) 0.0336(4) Uani 1 1 d . . . . .
H13A H 1.532956 0.997079 0.96994 0.04 Uiso 1 1 calc R U . . .
H13B H 1.323343 1.102689 1.011338 0.04 Uiso 1 1 calc R U . . .
C11 C 1.0477(4) 1.0870(3) 0.87820(11) 0.0332(4) Uani 1 1 d . . . . .
C9 C 0.6572(4) 0.5720(3) 0.83040(11) 0.0354(5) Uani 1 1 d . . . . .
H9A H 0.494953 0.617343 0.848624 0.042 Uiso 1 1 calc R U . . .
H9B H 0.704788 0.463349 0.854605 0.042 Uiso 1 1 calc R U . . .
C6 C 0.3456(5) 0.3380(3) 0.67749(10) 0.0314(4) Uani 1 1 d . . . . .
H6A H 0.243175 0.43834 0.659946 0.038 Uiso 1 1 calc R U . . .
H6B H 0.50348 0.328275 0.651426 0.038 Uiso 1 1 calc R U . . .
C4 C 0.1264(5) -0.1576(3) 0.65310(12) 0.0373(5) Uani 1 1 d . . . . .
H4A H 0.193761 -0.27693 0.644869 0.045 Uiso 1 1 calc R U . . .
H4B H -0.025738 -0.167194 0.68123 0.045 Uiso 1 1 calc R U . . .
C12 C 1.2937(4) 1.1573(3) 0.91025(12) 0.0382(5) Uani 1 1 d . . . . .
H12A H 1.269994 1.280246 0.924485 0.046 Uiso 1 1 calc R U . . .
H12B H 1.43722 1.152779 0.879205 0.046 Uiso 1 1 calc R U . . .
H2 H 0.327(5) 0.277(4) 0.5402(14) 0.035(7) Uiso 1 1 d . . . . .
H1 H 0.291(7) -0.216(5) 0.5317(17) 0.056(9) Uiso 1 1 d . . . . .

loop_
_atom_site_aniso_label
_atom_site_aniso_U_11
_atom_site_aniso_U_22
_atom_site_aniso_U_33
_atom_site_aniso_U_23
_atom_site_aniso_U_13
_atom_site_aniso_U_12
S1 0.0463(3) 0.0212(2) 0.0378(3) 0.0038(2) -0.0101(2) 0.0020(2)
O3 0.0322(7) 0.0306(8) 0.0356(8) -0.0094(6) 0.0029(6) -0.0042(6)
O1 0.0505(9) 0.0260(7) 0.0334(7) -0.0035(6) 0.0139(7) -0.0007(7)
N2 0.0451(10) 0.0192(8) 0.0270(8) 0.0011(7) 0.0068(7) 0.0003(7)
O4 0.0470(9) 0.0473(11) 0.0483(10) 0.0134(9) -0.0068(8) 0.0032(8)
O5 0.0425(9) 0.0496(11) 0.0616(11) 0.0251(9) -0.0023(8) -0.0030(8)
O2 0.0400(8) 0.0510(11) 0.0547(10) -0.0191(9) 0.0133(8) -0.0065(8)
N3 0.0330(8) 0.0263(8) 0.0315(9) -0.0034(7) -0.0021(7) -0.0042(7)
N1 0.0443(10) 0.0223(9) 0.0392(10) -0.0068(7) 0.0103(8) -0.0030(8)
C1 0.0406(11) 0.0233(9) 0.0249(8) -0.0028(7) 0.0009(8) 0.0008(8)
C3 0.0337(9) 0.0234(10) 0.0302(9) -0.0030(7) 0.0012(7) -0.0020(7)
C2 0.0326(9) 0.0236(9) 0.0258(9) 0.0003(7) 0.0010(7) 0.0036(7)
C5 0.0338(9) 0.0208(9) 0.0251(9) 0.0017(7) 0.0017(7) 0.0017(8)
C10 0.0348(10) 0.0295(10) 0.0333(10) -0.0057(8) 0.0005(8) 0.0039(8)
C7 0.0394(11) 0.0251(10) 0.0282(9) -0.0020(8) 0.0011(8) -0.0021(8)
C14 0.0298(10) 0.0351(11) 0.0312(10) 0.0019(9) 0.0045(8) 0.0016(9)
C8 0.0429(11) 0.0266(10) 0.0314(10) 0.0004(8) -0.0039(8) -0.0033(9)
C13 0.0287(9) 0.0387(11) 0.0335(10) -0.0053(9) 0.0021(8) -0.0006(9)
C11 0.0360(10) 0.0287(10) 0.0352(10) 0.0006(8) 0.0039(8) 0.0019(8)
C9 0.0376(11) 0.0335(12) 0.0351(11) -0.0066(9) 0.0005(8) -0.0038(9)
C6 0.0454(11) 0.0214(9) 0.0271(9) 0.0024(7) -0.0025(8) -0.0015(8)
C4 0.0487(13) 0.0232(10) 0.0398(12) 0.0022(9) -0.0023(10) -0.0059(9)
C12 0.0376(11) 0.0341(11) 0.0431(12) 0.0014(10) 0.0044(9) -0.0072(9)

loop_
_atom_type_symbol
_atom_type_description
_atom_type_scat_dispersion_real
_atom_type_scat_dispersion_imag
_atom_type_scat_source
C C 0.0181 0.0091 'International Tables Vol C Tables 4.2.6.8 and 6.1.1.4'
H H 0 0 'International Tables Vol C Tables 4.2.6.8 and 6.1.1.4'
N N 0.0311 0.018 'International Tables Vol C Tables 4.2.6.8 and 6.1.1.4'
O O 0.0492 0.0322 'International Tables Vol C Tables 4.2.6.8 and 6.1.1.4'
S S 0.3331 0.5567 'International Tables Vol C Tables 4.2.6.8 and 6.1.1.4'

loop_
_exptl_crystal_face_index_h
_exptl_crystal_face_index_k
_exptl_crystal_face_index_l
_exptl_crystal_face_perp_dist
1 0 -1 0.0347
-1 0 0 0.0551
-1 0 -1 0.0499
-1 1 1 0.0974
-1 1 -1 0.0917
0 1 1 0.1045
0 1 0 0.1104
0 1 -1 0.1038
-1 -1 0 0.0705
-1 -1 1 0.0707
1 1 1 0.0871
0 0 -1 0.0196
0 0 1 0.0131
-3 -1 -7 0.0333
1 -5 -1 0.0999
-1 -4 -7 0.083

loop_
_geom_angle_atom_site_label_1
_geom_angle_atom_site_label_2
_geom_angle_atom_site_label_3
_geom_angle
_geom_angle_site_symmetry_1
_geom_angle_site_symmetry_3
_geom_angle_publ_flag
C4 S1 C5 88.95(11) . . ?
N3 O3 C10 111.51(15) . . ?
C1 N2 C2 112.90(18) . . ?
C1 N2 H2 120(2) . . ?
C2 N2 H2 127(2) . . ?
O3 N3 C11 122.94(18) . . ?
C14 N3 O3 120.63(18) . . ?
C14 N3 C11 116.44(18) . . ?
C1 N1 C3 112.58(18) . . ?
C1 N1 H1 123(2) . . ?
C3 N1 H1 119(2) . . ?
O1 C1 N2 125.4(2) . . ?
O1 C1 N1 125.6(2) . . ?
N2 C1 N1 108.98(18) . . ?
N1 C3 H3 110.9 . . ?
N1 C3 C2 102.60(16) . . ?
N1 C3 C4 112.80(19) . . ?
C2 C3 H3 110.9 . . ?
C4 C3 H3 110.9 . . ?
C4 C3 C2 108.55(17) . . ?
N2 C2 C3 102.37(16) . . ?
N2 C2 H2A 110.7 . . ?
N2 C2 C5 113.27(17) . . ?
C3 C2 H2A 110.7 . . ?
C5 C2 C3 108.86(16) . . ?
C5 C2 H2A 110.7 . . ?
S1 C5 H5 108.2 . . ?
C2 C5 S1 105.46(13) . . ?
C2 C5 H5 108.2 . . ?
C6 C5 S1 111.56(15) . . ?
C6 C5 C2 115.08(16) . . ?
C6 C5 H5 108.2 . . ?
O3 C10 C9 109.36(18) . . ?
O2 C10 O3 121.3(2) . . ?
O2 C10 C9 129.3(2) . . ?
H7A C7 H7B 107.7 . . ?
C8 C7 H7A 108.9 . . ?
C8 C7 H7B 108.9 . . ?
C8 C7 C6 113.32(17) . . ?
C6 C7 H7A 108.9 . . ?
C6 C7 H7B 108.9 . . ?
O5 C14 N3 124.2(2) . . ?
O5 C14 C13 129.9(2) . . ?
N3 C14 C13 105.91(18) . . ?
C7 C8 H8A 109.4 . . ?
C7 C8 H8B 109.4 . . ?
C7 C8 C9 111.08(17) . . ?
H8A C8 H8B 108 . . ?
C9 C8 H8A 109.4 . . ?
C9 C8 H8B 109.4 . . ?
C14 C13 H13A 110.6 . . ?
C14 C13 H13B 110.6 . . ?
C14 C13 C12 105.75(18) . . ?
H13A C13 H13B 108.7 . . ?
C12 C13 H13A 110.6 . . ?
C12 C13 H13B 110.6 . . ?
O4 C11 N3 124.2(2) . . ?
O4 C11 C12 130.6(2) . . ?
N3 C11 C12 105.25(19) . . ?
C10 C9 C8 112.73(19) . . ?
C10 C9 H9A 109 . . ?
C10 C9 H9B 109 . . ?
C8 C9 H9A 109 . . ?
C8 C9 H9B 109 . . ?
H9A C9 H9B 107.8 . . ?
C5 C6 C7 112.95(17) . . ?
C5 C6 H6A 109 . . ?
C5 C6 H6B 109 . . ?
C7 C6 H6A 109 . . ?
C7 C6 H6B 109 . . ?
H6A C6 H6B 107.8 . . ?
S1 C4 H4A 110.5 . . ?
S1 C4 H4B 110.5 . . ?
C3 C4 S1 106.09(15) . . ?
C3 C4 H4A 110.5 . . ?
C3 C4 H4B 110.5 . . ?
H4A C4 H4B 108.7 . . ?
C13 C12 H12A 110.6 . . ?
C13 C12 H12B 110.6 . . ?
C11 C12 C13 105.64(19) . . ?
C11 C12 H12A 110.6 . . ?
C11 C12 H12B 110.6 . . ?
H12A C12 H12B 108.7 . . ?

loop_
_geom_bond_atom_site_label_1
_geom_bond_atom_site_label_2
_geom_bond_distance
_geom_bond_site_symmetry_2
_geom_bond_publ_flag
S1 C5 1.823(2) . ?
S1 C4 1.813(2) . ?
O3 N3 1.386(2) . ?
O3 C10 1.407(3) . ?
O1 C1 1.250(3) . ?
N2 C1 1.348(3) . ?
N2 C2 1.452(3) . ?
N2 H2 0.82(3) . ?
O4 C11 1.197(3) . ?
O5 C14 1.203(3) . ?
O2 C10 1.187(3) . ?
N3 C14 1.381(3) . ?
N3 C11 1.392(3) . ?
N1 C1 1.349(3) . ?
N1 C3 1.456(3) . ?
N1 H1 0.91(4) . ?
C3 H3 1 . ?
C3 C2 1.566(3) . ?
C3 C4 1.521(3) . ?
C2 H2A 1 . ?
C2 C5 1.538(3) . ?
C5 H5 1 . ?
C5 C6 1.518(3) . ?
C10 C9 1.488(3) . ?
C7 H7A 0.99 . ?
C7 H7B 0.99 . ?
C7 C8 1.518(3) . ?
C7 C6 1.524(3) . ?
C14 C13 1.498(3) . ?
C8 H8A 0.99 . ?
C8 H8B 0.99 . ?
C8 C9 1.525(3) . ?
C13 H13A 0.99 . ?
C13 H13B 0.99 . ?
C13 C12 1.530(3) . ?
C11 C12 1.507(3) . ?
C9 H9A 0.99 . ?
C9 H9B 0.99 . ?
C6 H6A 0.99 . ?
C6 H6B 0.99 . ?
C4 H4A 0.99 . ?
C4 H4B 0.99 . ?
C12 H12A 0.99 . ?
C12 H12B 0.99 . ?

loop_
_geom_torsion_atom_site_label_1
_geom_torsion_atom_site_label_2
_geom_torsion_atom_site_label_3
_geom_torsion_atom_site_label_4
_geom_torsion
_geom_torsion_site_symmetry_1
_geom_torsion_site_symmetry_2
_geom_torsion_site_symmetry_3
_geom_torsion_site_symmetry_4
_geom_torsion_publ_flag
S1 C5 C6 C7 -64.2(2) . . . . ?
O3 N3 C14 O5 1.6(3) . . . . ?
O3 N3 C14 C13 -177.47(16) . . . . ?
O3 N3 C11 O4 4.0(3) . . . . ?
O3 N3 C11 C12 -175.97(17) . . . . ?
O3 C10 C9 C8 141.52(19) . . . . ?
N2 C2 C5 S1 -84.21(18) . . . . ?
N2 C2 C5 C6 39.2(2) . . . . ?
O4 C11 C12 C13 171.3(2) . . . . ?
O5 C14 C13 C12 173.1(2) . . . . ?
O2 C10 C9 C8 -40.3(3) . . . . ?
N3 O3 C10 O2 -6.4(3) . . . . ?
N3 O3 C10 C9 171.91(17) . . . . ?
N3 C14 C13 C12 -7.8(2) . . . . ?
N3 C11 C12 C13 -8.7(2) . . . . ?
N1 C3 C2 N2 1.9(2) . . . . ?
N1 C3 C2 C5 -118.21(18) . . . . ?
N1 C3 C4 S1 81.57(19) . . . . ?
C1 N2 C2 C3 -6.1(2) . . . . ?
C1 N2 C2 C5 110.9(2) . . . . ?
C1 N1 C3 C2 2.7(2) . . . . ?
C1 N1 C3 C4 -113.9(2) . . . . ?
C3 N1 C1 O1 174.8(2) . . . . ?
C3 N1 C1 N2 -6.7(3) . . . . ?
C3 C2 C5 S1 28.95(18) . . . . ?
C3 C2 C5 C6 152.35(18) . . . . ?
C2 N2 C1 O1 -173.3(2) . . . . ?
C2 N2 C1 N1 8.2(3) . . . . ?
C2 C3 C4 S1 -31.4(2) . . . . ?
C2 C5 C6 C7 175.71(17) . . . . ?
C5 S1 C4 C3 42.51(16) . . . . ?
C10 O3 N3 C14 -94.6(2) . . . . ?
C10 O3 N3 C11 85.5(2) . . . . ?
C7 C8 C9 C10 171.55(18) . . . . ?
C14 N3 C11 O4 -175.9(2) . . . . ?
C14 N3 C11 C12 4.1(2) . . . . ?
C14 C13 C12 C11 10.1(2) . . . . ?
C8 C7 C6 C5 173.15(18) . . . . ?
C11 N3 C14 O5 -178.4(2) . . . . ?
C11 N3 C14 C13 2.4(2) . . . . ?
C6 C7 C8 C9 173.45(19) . . . . ?
C4 S1 C5 C2 -41.24(14) . . . . ?
C4 S1 C5 C6 -166.85(16) . . . . ?
C4 C3 C2 N2 121.53(18) . . . . ?
C4 C3 C2 C5 1.4(2) . . . . ?

loop_
_exptl_oxdiff_crystal_face_indexfrac_h
_exptl_oxdiff_crystal_face_indexfrac_k
_exptl_oxdiff_crystal_face_indexfrac_l
_exptl_oxdiff_crystal_face_x
_exptl_oxdiff_crystal_face_y
_exptl_oxdiff_crystal_face_z
1 0.0009 -1.0019 -0.2595 0.0897 -0.1338
-1 -0.0007 0.0025 0.2272 -0.0473 0.1877
-1 -0.0006 -0.9969 0.1948 -0.0049 0.2417
-1 0.9996 1.0028 0.3533 0.074 0.0613
-1 0.9999 -0.996 0.2886 0.1588 0.1693
0 1.0003 1.0003 0.1261 0.1214 -0.1264
0 1.0004 0.0009 0.0938 0.1637 -0.0724
0 1.0006 -0.9985 0.0614 0.2061 -0.0184
-1 -1.0012 0.0016 0.1334 -0.2111 0.2601
-1 -1.0013 1.0009 0.1658 -0.2534 0.2062
1 1.001 0.9978 -0.101 0.1687 -0.3141
0 0.0002 -0.9994 -0.0324 0.0424 0.054
0 -0.0002 0.9994 0.0324 -0.0424 -0.054
-2.6776 -0.5235 -7.4366 0.3182 0.1033 0.9424
0.6198 -4.8571 -0.8108 -0.6222 -0.7316 0.2787
-1.074 -3.9241 -6.68 -0.3402 -0.4099 0.8463
